data_7202480
loop_
_publ_author_name
'Ando, Shinji'
'Kumaki, Daisuke'
'Nishida, Jun-ichi'
'Tada, Hirokazu'
'Inoue, Youji'
'Tokito, Shizuo'
'Yamashita, Yoshiro'

_publ_section_title
;
 Synthesis, physical properties and field-effect transistors of novel
 thiazolothiazole?phenylene co-oligomers
;
_journal_issue 6
_journal_name_full 'Journal of Materials Chemistry'
_journal_page_first 553
_journal_paper_doi 10.1039/b611814c
_journal_volume 17
_journal_year 2007
_chemical_formula_moiety 'C24 H14 N2 S2 '
_chemical_formula_sum 'C24 H14 N2 S2'
_chemical_formula_weight 394.51
_space_group_IT_number 14
_symmetry_cell_setting monoclinic
_symmetry_Int_Tables_number 14
_symmetry_space_group_name_Hall '-P 2yn'
_symmetry_space_group_name_H-M 'P 1 21/n 1'
_cell_angle_alpha 90
_cell_angle_beta 91.24(8)
_cell_angle_gamma 90
_cell_formula_units_Z 4
_cell_length_a 5.92(1)
_cell_length_b 7.46(1)
_cell_length_c 39.81(7)
_cell_measurement_reflns_used 10465
_cell_measurement_temperature 93.2
_cell_measurement_theta_max 27.5
_cell_measurement_theta_min 3.1
_cell_volume 1758(5)
_computing_cell_refinement PROCESS-AUTO
_computing_data_collection PROCESS-AUTO
_computing_data_reduction 'teXsan Ver. 1.11'
_computing_publication_material 'teXsan Ver. 1.11'
_computing_structure_refinement 'teXsan Ver. 1.10'
_computing_structure_solution SIR97
_diffrn_detector_area_resol_mean 10.00
_diffrn_measured_fraction_theta_full 0.4844
_diffrn_measured_fraction_theta_max 0.4844
_diffrn_measurement_device_type 'Rigaku RAXIS-RAPID Imaging Plate'
_diffrn_measurement_method \w
_diffrn_radiation_type 'Mo K\a'
_diffrn_radiation_wavelength 0.7107
_diffrn_reflns_av_R_equivalents 0.055
_diffrn_reflns_limit_h_max 7
_diffrn_reflns_limit_h_min -7
_diffrn_reflns_limit_k_max 9
_diffrn_reflns_limit_k_min -9
_diffrn_reflns_limit_l_max 49
_diffrn_reflns_limit_l_min -51
_diffrn_reflns_number 11923
_diffrn_reflns_theta_full 27.48
_diffrn_reflns_theta_max 27.48
_exptl_absorpt_coefficient_mu 0.316
_exptl_absorpt_correction_T_max 0.954
_exptl_absorpt_correction_T_min 0.705
_exptl_absorpt_correction_type multi-scan
_exptl_absorpt_process_details '(Higashi, 1995)'
_exptl_crystal_colour orange
_exptl_crystal_density_diffrn 1.492
_exptl_crystal_density_method 'not measured'
_exptl_crystal_description block
_exptl_crystal_size_max 0.300
_exptl_crystal_size_mid 0.300
_exptl_crystal_size_min 0.150
_refine_diff_density_max 2.41
_refine_diff_density_min -1.53
_refine_ls_extinction_method none
_refine_ls_goodness_of_fit_ref 1.580
_refine_ls_hydrogen_treatment noref
_refine_ls_number_parameters 213
_refine_ls_number_reflns 3729
_refine_ls_R_factor_gt 0.1572
_refine_ls_shift/su_max 0.0006
_refine_ls_structure_factor_coef Fsqd
_refine_ls_weighting_details 'w = 1/[\s^2^(Fo^2^) + (0.15000(Max(Fo^2^,0) + 2Fc^2^)/3)^2^]'
_refine_ls_weighting_scheme calc
_refine_ls_wR_factor_ref 0.4359
_reflns_number_gt 2059
_reflns_number_total 3729
_reflns_threshold_expression F^2^>2.0\s(F^2^)
_cod_data_source_file b611814c.txt
_cod_data_source_block 7
_cod_original_cell_volume 1756(17)
_cod_original_formula_sum 'C24 H14 N2 S2 '
_cod_database_code 7202480

loop_
_symmetry_equiv_pos_as_xyz
x,y,z
1/2-x,1/2+y,1/2-z
-x,-y,-z
1/2+x,1/2-y,1/2+z

loop_
_atom_site_label
_atom_site_type_symbol
_atom_site_fract_x
_atom_site_fract_y
_atom_site_fract_z
_atom_site_U_iso_or_equiv
_atom_site_adp_type
_atom_site_occupancy
_atom_site_calc_flag
_atom_site_refinement_flags
_atom_site_disorder_assembly
_atom_site_disorder_group
S(1) S 0.1443(4) 0.1726(3) 0.70567(7) 0.0401(6) Uiso 0.65 d P . .
S(2) S -0.1463(5) -0.0153(3) 0.78969(7) 0.0405(6) Uiso 0.65 d P . .
S(10) S -0.2880 -0.0068 0.7257 0.0373 Uiso 0.35 d P . .
S(20) S 0.2852 0.1641 0.7698 0.0359 Uiso 0.35 d P . .
N(1) N -0.2880(6) -0.0068(4) 0.72565(9) 0.0373(8) Uiso 0.65 d P . .
N(2) N 0.2852(6) 0.1641(4) 0.76981(9) 0.0359(8) Uiso 0.65 d P . .
N(10) N 0.1443 0.1726 0.7057 0.0401 Uiso 0.35 d P . .
N(20) N -0.1463 -0.0153 0.7897 0.0405 Uiso 0.35 d P . .
C(1) C -0.1173(9) 0.0787(7) 0.6956(1) 0.018(1) Uiso 1.00 d . . .
C(2) C 0.094(1) 0.1197(7) 0.7444(2) 0.025(1) Uiso 1.00 d . . .
C(3) C -0.100(1) 0.0408(8) 0.7515(2) 0.029(1) Uiso 1.00 d . . .
C(4) C 0.1161(9) 0.0780(7) 0.7994(1) 0.019(1) Uiso 1.00 d . . .
C(5) C -0.1987(9) 0.0745(6) 0.6600(1) 0.017(1) Uani 1.00 d . . .
C(6) C -0.417(1) -0.0012(7) 0.6521(2) 0.023(2) Uani 1.00 d . . .
C(7) C -0.483(1) -0.0179(7) 0.6196(2) 0.025(2) Uani 1.00 d . . .
C(8) C -0.341(1) 0.0319(7) 0.5928(2) 0.023(2) Uani 1.00 d . . .
C(9) C -0.4040(10) 0.0053(7) 0.5588(1) 0.022(1) Uani 1.00 d . . .
C(10) C -0.263(1) 0.0572(8) 0.5334(2) 0.026(2) Uani 1.00 d . . .
C(11) C -0.053(1) 0.1371(8) 0.5417(2) 0.026(2) Uani 1.00 d . . .
C(12) C 0.012(1) 0.1622(7) 0.5738(2) 0.025(2) Uani 1.00 d . . .
C(13) C -0.127(1) 0.1090(7) 0.6004(2) 0.020(1) Uani 1.00 d . . .
C(14) C -0.0599(9) 0.1325(7) 0.6347(2) 0.019(1) Uani 1.00 d . . .
C(15) C 0.1971(10) 0.0802(6) 0.8353(1) 0.020(1) Uani 1.00 d . . .
C(16) C 0.4174(10) 0.1538(7) 0.8433(2) 0.023(2) Uani 1.00 d . . .
C(17) C 0.490(1) 0.1651(7) 0.8757(2) 0.024(2) Uani 1.00 d . . .
C(18) C 0.3484(10) 0.1099(7) 0.9023(1) 0.020(1) Uani 1.00 d . . .
C(19) C 0.414(1) 0.1327(7) 0.9365(2) 0.023(2) Uani 1.00 d . . .
C(20) C 0.275(1) 0.0805(8) 0.9619(2) 0.029(2) Uani 1.00 d . . .
C(21) C 0.062(1) 0.0010(8) 0.9535(2) 0.027(2) Uani 1.00 d . . .
C(22) C -0.005(1) -0.0213(7) 0.9215(2) 0.024(2) Uani 1.00 d . . .
C(23) C 0.1346(10) 0.0340(7) 0.8947(1) 0.021(1) Uani 1.00 d . . .
C(24) C 0.0622(9) 0.0181(7) 0.8606(1) 0.018(1) Uani 1.00 d . . .
H(1) H -0.5145 -0.0379 0.6691 0.0274 Uiso 1.00 calc . . .
H(2) H -0.6298 -0.0625 0.6143 0.0280 Uiso 1.00 calc . . .
H(3) H -0.5454 -0.0489 0.5535 0.0255 Uiso 1.00 calc . . .
H(4) H -0.3108 0.0391 0.5101 0.0319 Uiso 1.00 calc . . .
H(5) H 0.0450 0.1715 0.5241 0.0301 Uiso 1.00 calc . . .
H(6) H 0.1552 0.2168 0.5784 0.0299 Uiso 1.00 calc . . .
H(7) H 0.0812 0.1865 0.6406 0.0203 Uiso 1.00 calc . . .
H(8) H 0.5073 0.1939 0.8261 0.0278 Uiso 1.00 calc . . .
H(9) H 0.6354 0.2101 0.8812 0.0272 Uiso 1.00 calc . . .
H(10) H 0.5531 0.1878 0.9415 0.0284 Uiso 1.00 calc . . .
H(11) H 0.3205 0.0957 0.9847 0.0326 Uiso 1.00 calc . . .
H(12) H -0.0337 -0.0351 0.9710 0.0339 Uiso 1.00 calc . . .
H(13) H -0.1475 -0.0750 0.9165 0.0284 Uiso 1.00 calc . . .
H(14) H -0.0832 -0.0323 0.8554 0.0206 Uiso 1.00 calc . . .

loop_
_atom_site_aniso_label
_atom_site_aniso_U_11
_atom_site_aniso_U_22
_atom_site_aniso_U_33
_atom_site_aniso_U_12
_atom_site_aniso_U_13
_atom_site_aniso_U_23
C(5) 0.015(3) 0.015(2) 0.021(3) -0.001(2) 0.001(2) -0.001(2)
C(6) 0.019(3) 0.021(3) 0.030(3) 0.000(2) 0.001(2) -0.003(3)
C(7) 0.025(4) 0.017(3) 0.034(3) -0.002(2) -0.004(3) -0.002(3)
C(8) 0.023(3) 0.020(3) 0.025(3) 0.000(2) 0.000(2) 0.001(2)
C(9) 0.020(3) 0.026(3) 0.019(3) 0.002(2) -0.004(2) -0.002(2)
C(10) 0.032(4) 0.027(3) 0.019(3) 0.001(2) -0.003(3) 0.002(3)
C(11) 0.030(4) 0.023(3) 0.025(3) 0.007(2) -0.002(3) 0.001(3)
C(12) 0.031(4) 0.021(3) 0.023(3) 0.005(2) -0.002(3) 0.001(2)
C(13) 0.022(3) 0.015(2) 0.024(3) -0.002(2) -0.008(2) 0.000(2)
C(14) 0.014(3) 0.016(2) 0.026(3) -0.002(2) 0.003(2) 0.001(2)
C(15) 0.023(3) 0.014(2) 0.022(3) -0.002(2) 0.002(2) -0.003(2)
C(16) 0.017(3) 0.022(3) 0.030(3) -0.003(2) 0.001(2) 0.002(2)
C(17) 0.019(3) 0.019(3) 0.032(4) -0.004(2) 0.000(3) -0.005(3)
C(18) 0.018(3) 0.017(2) 0.024(3) 0.004(2) 0.001(2) -0.001(2)
C(19) 0.018(3) 0.026(3) 0.026(3) 0.000(2) -0.005(2) -0.007(3)
C(20) 0.035(4) 0.023(3) 0.028(3) 0.001(2) -0.004(3) -0.001(3)
C(21) 0.025(4) 0.028(3) 0.027(3) 0.001(2) 0.002(3) -0.005(3)
C(22) 0.022(3) 0.018(3) 0.031(3) -0.002(2) 0.003(3) 0.000(2)
C(23) 0.024(3) 0.020(3) 0.017(3) 0.000(2) -0.001(2) 0.000(2)
C(24) 0.014(3) 0.019(2) 0.021(3) -0.002(2) 0.005(2) -0.003(2)

loop_
_atom_type_symbol
_atom_type_description
_atom_type_scat_dispersion_real
_atom_type_scat_dispersion_imag
_atom_type_scat_source
C C 0.003 0.002
;International Tables for Crystallography
(1992, Vol. C, Tables 4.2.6.8 and 6.1.1.1)
;
H H 0.000 0.000
;International Tables for Crystallography
(1992, Vol. C, Table 6.1.1.2)
;
N N 0.006 0.003
;International Tables for Crystallography
(1992, Vol. C, Tables 4.2.6.8 and 6.1.1.1)
;
S S 0.125 0.123
;International Tables for Crystallography
(1992, Vol. C, Tables 4.2.6.8 and 6.1.1.1)
;

loop_
_geom_angle_atom_site_label_1
_geom_angle_atom_site_label_2
_geom_angle_atom_site_label_3
_geom_angle
_geom_angle_site_symmetry_1
_geom_angle_site_symmetry_2
_geom_angle_site_symmetry_3
_geom_angle_publ_flag
C(1) S(1) C(2) 86.8(3) . . . yes
C(3) S(2) C(4) 86.6(3) . . . yes
C(1) S(10) C(3) 87.2(3) . . . yes
C(2) S(20) C(4) 86.7(3) . . . yes
C(1) N(1) C(3) 87.2(4) . . . yes
C(2) N(2) C(4) 86.7(4) . . . yes
C(1) N(10) C(2) 86.8(3) . . . yes
C(3) N(20) C(4) 86.6(3) . . . yes
S(1) C(1) S(10) 121.7(3) . . . yes
S(1) C(1) C(5) 119.8(4) . . . yes
S(10) C(1) C(5) 118.4(4) . . . yes
S(1) C(2) S(20) 115.5(4) . . . yes
S(1) C(2) C(3) 118.5(6) . . . yes
S(20) C(2) C(3) 126.1(6) . . . yes
S(2) C(3) S(10) 115.8(4) . . . yes
S(2) C(3) C(2) 118.4(6) . . . yes
S(10) C(3) C(2) 125.8(6) . . . yes
S(2) C(4) S(20) 122.1(4) . . . yes
S(2) C(4) C(15) 119.3(4) . . . yes
S(20) C(4) C(15) 118.6(4) . . . yes
C(1) C(5) C(6) 119.6(5) . . . yes
C(1) C(5) C(14) 120.0(5) . . . yes
C(6) C(5) C(14) 120.3(6) . . . yes
C(5) C(6) C(7) 119.6(6) . . . yes
C(6) C(7) C(8) 122.1(6) . . . yes
C(7) C(8) C(9) 122.3(6) . . . yes
C(7) C(8) C(13) 118.9(6) . . . yes
C(9) C(8) C(13) 118.8(5) . . . yes
C(8) C(9) C(10) 120.4(6) . . . yes
C(9) C(10) C(11) 120.1(6) . . . yes
C(10) C(11) C(12) 120.4(6) . . . yes
C(11) C(12) C(13) 121.4(6) . . . yes
C(8) C(13) C(12) 118.9(6) . . . yes
C(8) C(13) C(14) 119.1(5) . . . yes
C(12) C(13) C(14) 122.0(6) . . . yes
C(5) C(14) C(13) 119.9(5) . . . yes
C(4) C(15) C(16) 119.3(5) . . . yes
C(4) C(15) C(24) 120.9(5) . . . yes
C(16) C(15) C(24) 119.7(6) . . . yes
C(15) C(16) C(17) 120.3(6) . . . yes
C(16) C(17) C(18) 120.6(6) . . . yes
C(17) C(18) C(19) 121.5(6) . . . yes
C(17) C(18) C(23) 119.8(6) . . . yes
C(19) C(18) C(23) 118.7(6) . . . yes
C(18) C(19) C(20) 121.1(6) . . . yes
C(19) C(20) C(21) 119.3(6) . . . yes
C(20) C(21) C(22) 120.8(6) . . . yes
C(21) C(22) C(23) 121.0(6) . . . yes
C(18) C(23) C(22) 119.0(6) . . . yes
C(18) C(23) C(24) 119.4(6) . . . yes
C(22) C(23) C(24) 121.5(6) . . . yes
C(15) C(24) C(23) 120.1(6) . . . yes

loop_
_geom_bond_atom_site_label_1
_geom_bond_atom_site_label_2
_geom_bond_distance
_geom_bond_site_symmetry_1
_geom_bond_site_symmetry_2
_geom_bond_publ_flag
S(1) C(1) 1.736(6) . . yes
S(1) C(2) 1.628(7) . . yes
S(2) C(3) 1.613(7) . . yes
S(2) C(4) 1.734(7) . . yes
S(10) C(1) 1.702(6) . . yes
S(10) C(3) 1.537(7) . . yes
S(20) C(2) 1.532(7) . . yes
S(20) C(4) 1.691(6) . . yes
N(1) C(1) 1.702(7) . . yes
N(1) C(3) 1.537(7) . . yes
N(2) C(2) 1.532(7) . . yes
N(2) C(4) 1.691(7) . . yes
N(10) C(1) 1.736(6) . . yes
N(10) C(2) 1.628(6) . . yes
N(20) C(3) 1.613(7) . . yes
N(20) C(4) 1.734(6) . . yes
C(1) C(5) 1.484(8) . . yes
C(2) C(3) 1.324(9) . . yes
C(4) C(15) 1.487(8) . . yes
C(5) C(6) 1.436(8) . . yes
C(5) C(14) 1.392(8) . . yes
C(6) C(7) 1.345(9) . . yes
C(7) C(8) 1.424(8) . . yes
C(8) C(9) 1.406(8) . . yes
C(8) C(13) 1.421(8) . . yes
C(9) C(10) 1.375(8) . . yes
C(10) C(11) 1.415(9) . . yes
C(11) C(12) 1.335(9) . . yes
C(12) C(13) 1.413(9) . . yes
C(13) C(14) 1.427(8) . . yes
C(15) C(16) 1.438(8) . . yes
C(15) C(24) 1.389(8) . . yes
C(16) C(17) 1.363(9) . . yes
C(17) C(18) 1.419(8) . . yes
C(18) C(19) 1.415(9) . . yes
C(18) C(23) 1.412(8) . . yes
C(19) C(20) 1.368(9) . . yes
C(20) C(21) 1.424(9) . . yes
C(21) C(22) 1.340(9) . . yes
C(22) C(23) 1.418(8) . . yes
C(23) C(24) 1.419(8) . . yes

loop_
_geom_contact_atom_site_label_1
_geom_contact_atom_site_label_2
_geom_contact_distance
_geom_contact_site_symmetry_1
_geom_contact_site_symmetry_2
_geom_contact_publ_flag
S(1) C(4) 3.355(6) . 2_556 ?
S(1) C(15) 3.589(6) . 2_556 ?
S(2) C(1) 3.393(6) . 2_446 ?
S(10) S(20) 3.367(3) . 1_455 ?
S(10) C(2) 3.547(6) . 2_446 ?
S(10) C(3) 3.560(6) . 2_446 ?
S(20) N(1) 3.367(5) . 1_655 ?
S(20) C(3) 3.491(6) . 2_556 ?
S(20) C(2) 3.521(6) . 2_556 ?
N(1) N(2) 3.367(6) . 1_455 ?
N(1) C(2) 3.547(7) . 2_446 ?
N(1) C(3) 3.560(7) . 2_446 ?
N(2) C(3) 3.491(7) . 2_556 ?
N(2) C(2) 3.521(6) . 2_556 ?
N(10) C(4) 3.355(5) . 2_556 ?
N(10) C(15) 3.589(5) . 2_556 ?
N(20) C(1) 3.393(5) . 2_446 ?
C(5) C(16) 3.558(7) . 2_546 ?
C(6) C(15) 3.572(8) . 2_446 ?
C(7) C(23) 3.504(8) . 2_446 ?
C(7) C(24) 3.582(8) . 2_446 ?
C(8) C(22) 3.500(7) . 2_456 ?
C(12) C(19) 3.560(8) . 2_556 ?
C(12) C(18) 3.568(8) . 2_556 ?
C(13) C(17) 3.534(7) . 2_546 ?
C(14) C(17) 3.536(7) . 2_546 ?

loop_
_geom_torsion_atom_site_label_1
_geom_torsion_atom_site_label_2
_geom_torsion_atom_site_label_3
_geom_torsion_atom_site_label_4
_geom_torsion
_geom_torsion_site_symmetry_1
_geom_torsion_site_symmetry_2
_geom_torsion_site_symmetry_3
_geom_torsion_site_symmetry_4
_geom_torsion_publ_flag
S(1) C(1) S(10) C(3) -1.8(4) . . . . yes
S(1) C(1) C(5) C(6) -179.1(4) . . . . yes
S(1) C(1) C(5) C(14) 4.9(7) . . . . yes
S(1) C(2) S(20) C(4) 179.6(4) . . . . yes
S(1) C(2) C(3) S(2) 178.6(3) . . . . yes
S(1) C(2) C(3) S(10) 0.5(9) . . . . yes
S(2) C(3) S(10) C(1) -177.4(4) . . . . yes
S(2) C(3) C(2) S(20) -0.4(9) . . . . yes
S(2) C(4) S(20) C(2) 2.7(4) . . . . yes
S(2) C(4) C(15) C(16) 178.3(4) . . . . yes
S(2) C(4) C(15) C(24) -3.5(7) . . . . yes
S(10) C(1) S(1) C(2) 2.0(4) . . . . yes
S(10) C(1) C(5) C(6) 0.0(7) . . . . yes
S(10) C(1) C(5) C(14) -176.0(4) . . . . yes
S(10) C(3) S(2) C(4) -179.8(4) . . . . yes
S(10) C(3) C(2) S(20) -178.6(4) . . . . yes
S(20) C(2) S(1) C(1) 177.8(4) . . . . yes
S(20) C(4) S(2) C(3) -2.9(4) . . . . yes
S(20) C(4) C(15) C(16) -0.5(7) . . . . yes
S(20) C(4) C(15) C(24) 177.7(4) . . . . yes
N(1) C(1) S(1) C(2) 2.0(4) . . . . yes
N(1) C(1) C(5) C(6) 0.0(7) . . . . yes
N(1) C(1) C(5) C(14) -176.0(4) . . . . yes
N(1) C(3) S(2) C(4) -179.8(4) . . . . yes
N(2) C(2) S(1) C(1) 177.8(4) . . . . yes
N(2) C(4) S(2) C(3) -2.9(4) . . . . yes
N(2) C(4) C(15) C(16) -0.5(7) . . . . yes
N(2) C(4) C(15) C(24) 177.7(4) . . . . yes
N(10) C(1) S(10) C(3) -1.8(4) . . . . yes
N(10) C(1) C(5) C(6) -179.1(4) . . . . yes
N(10) C(1) C(5) C(14) 4.9(7) . . . . yes
N(10) C(2) S(20) C(4) 179.6(4) . . . . yes
N(20) C(3) S(10) C(1) -177.4(4) . . . . yes
N(20) C(4) S(20) C(2) 2.7(4) . . . . yes
N(20) C(4) C(15) C(16) 178.3(4) . . . . yes
N(20) C(4) C(15) C(24) -3.5(7) . . . . yes
C(1) S(1) C(2) C(3) -1.4(6) . . . . yes
C(1) S(10) C(3) C(2) 0.8(6) . . . . yes
C(1) C(5) C(6) C(7) -175.0(5) . . . . yes
C(1) C(5) C(14) C(13) 172.8(5) . . . . yes
C(2) S(1) C(1) C(5) -179.0(5) . . . . yes
C(2) S(20) C(4) C(15) -178.5(5) . . . . yes
C(2) C(3) S(2) C(4) 1.8(6) . . . . yes
C(3) S(2) C(4) C(15) 178.3(5) . . . . yes
C(3) S(10) C(1) C(5) 179.2(5) . . . . yes
C(3) C(2) S(20) C(4) -1.3(6) . . . . yes
C(4) C(15) C(16) C(17) 176.9(5) . . . . yes
C(4) C(15) C(24) C(23) -175.1(5) . . . . yes
C(5) C(6) C(7) C(8) 2.2(9) . . . . yes
C(5) C(14) C(13) C(8) 2.1(8) . . . . yes
C(5) C(14) C(13) C(12) -178.6(5) . . . . yes
C(6) C(5) C(14) C(13) -3.1(8) . . . . yes
C(6) C(7) C(8) C(9) 176.4(6) . . . . yes
C(6) C(7) C(8) C(13) -3.2(9) . . . . yes
C(7) C(6) C(5) C(14) 1.0(8) . . . . yes
C(7) C(8) C(9) C(10) 179.1(5) . . . . yes
C(7) C(8) C(13) C(12) -178.4(5) . . . . yes
C(7) C(8) C(13) C(14) 1.0(8) . . . . yes
C(8) C(9) C(10) C(11) 0.3(9) . . . . yes
C(8) C(13) C(12) C(11) -1.8(8) . . . . yes
C(9) C(8) C(13) C(12) 2.0(8) . . . . yes
C(9) C(8) C(13) C(14) -178.6(5) . . . . yes
C(9) C(10) C(11) C(12) 0.0(9) . . . . yes
C(10) C(9) C(8) C(13) -1.3(8) . . . . yes
C(10) C(11) C(12) C(13) 0.8(9) . . . . yes
C(11) C(12) C(13) C(14) 178.8(6) . . . . yes
C(15) C(16) C(17) C(18) -2.1(9) . . . . yes
C(15) C(24) C(23) C(18) -1.5(8) . . . . yes
C(15) C(24) C(23) C(22) 177.1(5) . . . . yes
C(16) C(15) C(24) C(23) 3.1(8) . . . . yes
C(16) C(17) C(18) C(19) -175.3(6) . . . . yes
C(16) C(17) C(18) C(23) 3.6(8) . . . . yes
C(17) C(16) C(15) C(24) -1.3(9) . . . . yes
C(17) C(18) C(19) C(20) 179.4(5) . . . . yes
C(17) C(18) C(23) C(22) 179.5(5) . . . . yes
C(17) C(18) C(23) C(24) -1.8(8) . . . . yes
C(18) C(19) C(20) C(21) 0.8(9) . . . . yes
C(18) C(23) C(22) C(21) 1.2(9) . . . . yes
C(19) C(18) C(23) C(22) -1.5(8) . . . . yes
C(19) C(18) C(23) C(24) 177.2(5) . . . . yes
C(19) C(20) C(21) C(22) -1.1(9) . . . . yes
C(20) C(19) C(18) C(23) 0.5(9) . . . . yes
C(20) C(21) C(22) C(23) 0.0(9) . . . . yes
C(21) C(22) C(23) C(24) -177.4(6) . . . . yes
C(21) C(22) C(23) C(24) -177.4(6) . . . . yes
